data_1549051
loop_
_publ_author_name
'Nievergelt, Philipp P.'
'Babor, Martin'
'\<Cejka, Jan'
'Spingler, Bernhard'

_publ_section_title
;
 A high throughput screening method for the nano-crystallization of salts
 of organic cations.
;
_journal_issue 15
_journal_name_full 'Chemical science'
_journal_page_first 3716
_journal_page_last 3722
_journal_paper_doi 10.1039/c8sc00783g
_journal_volume 9
_journal_year 2018
_chemical_formula_moiety 'C17 H19 N2 O, H2 O4 P'
_chemical_formula_sum 'C17 H21 N2 O5 P'
_chemical_formula_weight 364.34
_space_group_IT_number 14
_space_group_name_Hall '-P 2ybc'
_space_group_name_H-M_alt 'P 1 21/c 1'
_symmetry_cell_setting monoclinic
_symmetry_space_group_name_Hall '-P 2ybc'
_symmetry_space_group_name_H-M 'P 1 21/c 1'
_atom_sites_solution_hydrogens difmap
_atom_sites_solution_primary other
_audit_update_record
;
2017-11-15 deposited with the CCDC.
2018-03-06 downloaded from the CCDC.
;
_cell_angle_alpha 90
_cell_angle_beta 96.5078(9)
_cell_angle_gamma 90
_cell_formula_units_Z 4
_cell_length_a 20.7561(2)
_cell_length_b 9.51340(10)
_cell_length_c 8.53520(10)
_cell_measurement_reflns_used 20115
_cell_measurement_temperature 160
_cell_measurement_theta_max 79
_cell_measurement_theta_min 4
_cell_volume 1674.51(3)
_computing_cell_refinement 'CrysAlisPro, (Agilent, 2011)'
_computing_data_collection 'SuperNova, (Oxford Diffraction, 2010)'
_computing_data_reduction 'CrysAlisPro, (Agilent, 2011)'
_computing_molecular_graphics 'CAMERON (Watkin et al., 1996)'
_computing_publication_material 'CRYSTALS (Betteridge et al., 2003)'
_computing_structure_refinement 'CRYSTALS (Betteridge et al., 2003)'
_computing_structure_solution 'Superflip (Palatinus & Chapuis, 2007)'
_diffrn_ambient_temperature 160
_diffrn_measured_fraction_theta_full 0.999
_diffrn_measured_fraction_theta_max 0.999
_diffrn_measurement_device Area
_diffrn_measurement_device_type 'Oxford Diffraction SuperNova'
_diffrn_measurement_method \w
_diffrn_radiation_monochromator graphite
_diffrn_radiation_type 'Cu K\a'
_diffrn_radiation_wavelength 1.54184
_diffrn_reflns_av_R_equivalents 0.030
_diffrn_reflns_limit_h_max 26
_diffrn_reflns_limit_h_min -25
_diffrn_reflns_limit_k_max 11
_diffrn_reflns_limit_k_min -11
_diffrn_reflns_limit_l_max 10
_diffrn_reflns_limit_l_min -10
_diffrn_reflns_number 34497
_diffrn_reflns_theta_full 75.865
_diffrn_reflns_theta_max 75.865
_diffrn_reflns_theta_min 4.288
_diffrn_standards_number 0
_exptl_absorpt_coefficient_mu 1.741
_exptl_absorpt_correction_T_max 0.98
_exptl_absorpt_correction_T_min 0.44
_exptl_absorpt_correction_type multi-scan
_exptl_absorpt_process_details 'CrysAlisPro, (Agilent, 2011)'
_exptl_crystal_colour colorless
_exptl_crystal_density_diffrn 1.445
_exptl_crystal_density_method 'not measured'
_exptl_crystal_description plate
_exptl_crystal_F_000 768
_exptl_crystal_recrystallization_method 'Vapour diffusion'
_exptl_crystal_size_max 0.233
_exptl_crystal_size_mid 0.153
_exptl_crystal_size_min 0.012
_refine_diff_density_max 0.25
_refine_diff_density_min -0.38
_refine_ls_extinction_method None
_refine_ls_goodness_of_fit_ref 0.9648
_refine_ls_hydrogen_treatment constr
_refine_ls_matrix_type full
_refine_ls_number_parameters 226
_refine_ls_number_reflns 3487
_refine_ls_number_restraints 0
_refine_ls_R_factor_all 0.0312
_refine_ls_R_factor_gt 0.0294
_refine_ls_shift/su_max 0.0030691
_refine_ls_shift/su_mean 0.0001178
_refine_ls_structure_factor_coef Fsqd
_refine_ls_weighting_details
;
 Method= Modified Sheldrick 
 w=1/[\s^2^(F^2^) + ( 0.04P)^2^ + 1.09P] 
 ,where P=(max(Fo^2^,0) + 2Fc^2^)/3 
;
_refine_ls_weighting_scheme calc
_refine_ls_wR_factor_all 0.0761
_refine_ls_wR_factor_gt 0.0750
_refine_ls_wR_factor_ref 0.0761
_reflns_limit_h_max 25
_reflns_limit_h_min -26
_reflns_limit_k_max 11
_reflns_limit_k_min 0
_reflns_limit_l_max 10
_reflns_limit_l_min 0
_reflns_number_gt 3276
_reflns_number_total 3487
_reflns_threshold_expression I>2.0\s(I)
_oxford_diffrn_Wilson_B_factor 1.77
_oxford_diffrn_Wilson_scale 0.07
_oxford_refine_ls_r_factor_ref 0.0312
_oxford_refine_ls_scale 3.66(4)
_oxford_reflns_number_all 3487
_oxford_reflns_threshold_expression_ref I>-3.0\s(I)
_cod_data_source_file c8sc00783g2.cif
_cod_data_source_block I_CCDC5
_cod_depositor_comments
;
The following automatic conversions were performed:

'_atom_sites_solution_primary' value 'Other' changed to 'other'
according to
/home/data/users/saulius/crontab/automatic-downloads/rss-feeds/RSC/lib/dictionaries/cif_core.dic
dictionary named 'cif_core.dic' version 2.4.2 from 2011-04-26.

Automatic conversion script
Id: cif_fix_values 4973 2017-02-22 13:04:09Z antanas 

 Adding full bibliography for 1549042--1549063.cif.
;
_cod_original_sg_symbol_H-M 'P 21/c '
_cod_database_code 1549051

loop_
_symmetry_equiv_pos_as_xyz
x,y,z
-x,-y,-z
x,-y+1/2,z+1/2
-x,y+1/2,-z+1/2

loop_
_atom_site_label
_atom_site_type_symbol
_atom_site_fract_x
_atom_site_fract_y
_atom_site_fract_z
_atom_site_U_iso_or_equiv
_atom_site_occupancy
_atom_site_adp_type
_atom_site_refinement_flags_posn
N1 N 0.87287(5) 0.55192(12) 0.07757(13) 0.0247 1.0000 Uani .
C2 C 0.81491(6) 0.45898(15) 0.04629(16) 0.0259 1.0000 Uani .
C3 C 0.81101(6) 0.35823(14) 0.18470(16) 0.0250 1.0000 Uani .
C4 C 0.80654(6) 0.43599(14) 0.33574(15) 0.0222 1.0000 Uani .
C5 C 0.85641(6) 0.46226(15) 0.45182(16) 0.0257 1.0000 Uani .
N6 N 0.83600(5) 0.54900(13) 0.56404(13) 0.0260 1.0000 Uani .
C7 C 0.77203(6) 0.58411(14) 0.52050(15) 0.0223 1.0000 Uani .
C8 C 0.75143(6) 0.51267(13) 0.37851(14) 0.0206 1.0000 Uani .
C9 C 0.73086(7) 0.67340(15) 0.59171(16) 0.0258 1.0000 Uani .
C10 C 0.66810(7) 0.68767(15) 0.52082(16) 0.0265 1.0000 Uani .
C11 C 0.64585(6) 0.61293(14) 0.38239(15) 0.0229 1.0000 Uani .
C12 C 0.68663(6) 0.52616(13) 0.30963(15) 0.0216 1.0000 Uani .
O13 O 0.58133(4) 0.63559(11) 0.32981(12) 0.0293 1.0000 Uani .
C14 C 0.55347(6) 0.54733(15) 0.20256(16) 0.0256 1.0000 Uani .
C15 C 0.48373(6) 0.58982(14) 0.16337(15) 0.0243 1.0000 Uani .
C16 C 0.43416(7) 0.51128(17) 0.21618(17) 0.0314 1.0000 Uani .
C17 C 0.36977(7) 0.55160(18) 0.17959(18) 0.0354 1.0000 Uani .
C18 C 0.35478(7) 0.67164(17) 0.09232(18) 0.0332 1.0000 Uani .
C19 C 0.40375(7) 0.74891(16) 0.03626(17) 0.0324 1.0000 Uani .
C20 C 0.46793(7) 0.70757(15) 0.07031(17) 0.0280 1.0000 Uani .
P21 P 0.979394(14) 0.69786(3) 0.78570(3) 0.0162 1.0000 Uani .
O22 O 0.91040(4) 0.69810(10) 0.82255(10) 0.0240 1.0000 Uani .
O23 O 1.00063(5) 0.83403(9) 0.71518(10) 0.0231 1.0000 Uani .
O24 O 1.02778(4) 0.65647(10) 0.93328(10) 0.0219 1.0000 Uani .
O25 O 0.99123(4) 0.58288(9) 0.66018(10) 0.0224 1.0000 Uani .
H121 H 0.6719 0.4771 0.2166 0.0258 1.0000 Uiso R
H51 H 0.8994 0.4292 0.4579 0.0309 1.0000 Uiso R
H32 H 0.8490 0.2991 0.1945 0.0280 1.0000 Uiso R
H31 H 0.7729 0.2978 0.1585 0.0302 1.0000 Uiso R
H21 H 0.8205 0.4069 -0.0497 0.0312 1.0000 Uiso R
H22 H 0.7756 0.5191 0.0292 0.0314 1.0000 Uiso R
H91 H 0.7456 0.7211 0.6868 0.0318 1.0000 Uiso R
H101 H 0.6394 0.7474 0.5643 0.0313 1.0000 Uiso R
H142 H 0.5771 0.5617 0.1123 0.0306 1.0000 Uiso R
H141 H 0.5567 0.4485 0.2359 0.0309 1.0000 Uiso R
H201 H 0.5009 0.7597 0.0284 0.0341 1.0000 Uiso R
H191 H 0.3936 0.8306 -0.0247 0.0392 1.0000 Uiso R
H181 H 0.3104 0.7029 0.0711 0.0396 1.0000 Uiso R
H171 H 0.3363 0.4999 0.2161 0.0423 1.0000 Uiso R
H161 H 0.4450 0.4285 0.2765 0.0381 1.0000 Uiso R
H61 H 0.8601 0.5848 0.6427 0.0321 1.0000 Uiso R
H13 H 0.8771 0.6095 -0.0077 0.0379 1.0000 Uiso R
H12 H 0.9087 0.4973 0.0912 0.0377 1.0000 Uiso R
H11 H 0.8707 0.6045 0.1674 0.0383 1.0000 Uiso R
H241 H 1.0153 0.6669 1.0202 0.0367 1.0000 Uiso R
H251 H 0.9920 0.5015 0.6977 0.0374 1.0000 Uiso R

loop_
_atom_site_aniso_label
_atom_site_aniso_U_11
_atom_site_aniso_U_22
_atom_site_aniso_U_33
_atom_site_aniso_U_23
_atom_site_aniso_U_13
_atom_site_aniso_U_12
N1 0.0224(5) 0.0285(6) 0.0233(5) 0.0016(4) 0.0034(4) -0.0006(4)
C2 0.0224(6) 0.0318(7) 0.0233(6) -0.0036(5) 0.0018(5) -0.0018(5)
C3 0.0230(6) 0.0245(6) 0.0280(7) -0.0037(5) 0.0048(5) -0.0013(5)
C4 0.0212(6) 0.0222(6) 0.0235(6) 0.0008(5) 0.0040(5) -0.0018(5)
C5 0.0212(6) 0.0292(7) 0.0267(7) 0.0013(5) 0.0029(5) 0.0000(5)
N6 0.0209(5) 0.0331(6) 0.0230(5) -0.0033(5) -0.0011(4) -0.0024(5)
C7 0.0216(6) 0.0244(6) 0.0206(6) 0.0008(5) 0.0015(5) -0.0041(5)
C8 0.0216(6) 0.0199(6) 0.0204(6) 0.0017(5) 0.0029(5) -0.0031(5)
C9 0.0268(7) 0.0280(7) 0.0221(6) -0.0049(5) 0.0012(5) -0.0035(5)
C10 0.0254(6) 0.0279(7) 0.0265(7) -0.0051(5) 0.0040(5) 0.0014(5)
C11 0.0202(6) 0.0241(6) 0.0240(6) -0.0002(5) 0.0007(5) -0.0013(5)
C12 0.0219(6) 0.0217(6) 0.0208(6) -0.0017(5) 0.0011(5) -0.0031(5)
O13 0.0219(5) 0.0341(5) 0.0307(5) -0.0112(4) -0.0032(4) 0.0040(4)
C14 0.0223(6) 0.0273(7) 0.0264(7) -0.0049(5) -0.0011(5) -0.0008(5)
C15 0.0231(6) 0.0263(7) 0.0229(6) -0.0046(5) -0.0002(5) -0.0003(5)
C16 0.0277(7) 0.0357(8) 0.0301(7) 0.0053(6) 0.0002(6) -0.0019(6)
C17 0.0254(7) 0.0465(9) 0.0341(8) 0.0010(7) 0.0027(6) -0.0055(6)
C18 0.0237(7) 0.0419(8) 0.0322(7) -0.0085(6) -0.0046(6) 0.0046(6)
C19 0.0359(8) 0.0284(7) 0.0308(7) -0.0015(6) -0.0054(6) 0.0040(6)
C20 0.0294(7) 0.0262(7) 0.0277(7) -0.0023(5) -0.0003(5) -0.0034(5)
P21 0.02118(16) 0.01314(15) 0.01435(14) 0.00026(10) 0.00240(11) 0.00044(11)
O22 0.0224(4) 0.0285(5) 0.0211(4) -0.0016(4) 0.0030(3) 0.0007(4)
O23 0.0367(5) 0.0150(4) 0.0182(4) 0.0005(3) 0.0052(4) -0.0019(4)
O24 0.0247(4) 0.0264(5) 0.0148(4) 0.0012(3) 0.0032(3) 0.0041(4)
O25 0.0340(5) 0.0154(4) 0.0180(4) -0.0007(3) 0.0042(4) 0.0016(3)

loop_
_atom_type_symbol
_atom_type_scat_dispersion_real
_atom_type_scat_dispersion_imag
_atom_type_scat_Cromer_Mann_a1
_atom_type_scat_Cromer_Mann_b1
_atom_type_scat_Cromer_Mann_a2
_atom_type_scat_Cromer_Mann_b2
_atom_type_scat_Cromer_Mann_a3
_atom_type_scat_Cromer_Mann_b3
_atom_type_scat_Cromer_Mann_a4
_atom_type_scat_Cromer_Mann_b4
_atom_type_scat_Cromer_Mann_c
_atom_type_scat_source
C 0.0181 0.0091 2.3100 20.8439 1.0200 10.2075 1.5886 0.5687 0.8650 51.6512 0.2156 'International Tables Vol C 4.2.6.8 and 6.1.1.4'
H 0.0000 0.0000 0.4930 10.5109 0.3229 26.1257 0.1402 3.1424 0.0408 57.7998 0.0030 'International Tables Vol C 4.2.6.8 and 6.1.1.4'
O 0.0492 0.0322 3.0485 13.2771 2.2868 5.7011 1.5463 0.3239 0.8670 32.9089 0.2508 'International Tables Vol C 4.2.6.8 and 6.1.1.4'
N 0.0311 0.0180 12.2126 0.0057 3.1322 9.8933 2.0125 28.9975 1.1663 0.5826 -11.5290 'International Tables Vol C 4.2.6.8 and 6.1.1.4'
P 0.2955 0.4335 6.4345 1.9067 4.1791 27.1570 1.7800 0.5260 1.4908 68.1645 1.1149 'International Tables Vol C 4.2.6.8 and 6.1.1.4'

loop_
_geom_angle_atom_site_label_1
_geom_angle_atom_site_label_2
_geom_angle_atom_site_label_3
_geom_angle
_geom_angle_publ_flag
C2 N1 H13 110.9 no
C2 N1 H12 108.5 no
H13 N1 H12 107.1 no
C2 N1 H11 110.8 no
H13 N1 H11 110.6 no
H12 N1 H11 108.9 no
N1 C2 C3 110.18(10) yes
N1 C2 H21 106.3 no
C3 C2 H21 110.6 no
N1 C2 H22 108.5 no
C3 C2 H22 111.1 no
H21 C2 H22 110.0 no
C2 C3 C4 111.64(11) yes
C2 C3 H32 108.5 no
C4 C3 H32 110.1 no
C2 C3 H31 107.6 no
C4 C3 H31 110.9 no
H32 C3 H31 107.9 no
C3 C4 C5 126.57(12) yes
C3 C4 C8 126.69(11) yes
C5 C4 C8 106.32(11) yes
C4 C5 N6 110.32(12) yes
C4 C5 H51 127.7 no
N6 C5 H51 122.0 no
C5 N6 C7 108.83(11) yes
C5 N6 H61 125.9 no
C7 N6 H61 124.9 no
N6 C7 C8 107.66(11) yes
N6 C7 C9 130.54(12) yes
C8 C7 C9 121.79(12) yes
C4 C8 C7 106.83(11) yes
C4 C8 C12 133.49(12) yes
C7 C8 C12 119.68(12) yes
C7 C9 C10 117.67(12) yes
C7 C9 H91 120.7 no
C10 C9 H91 121.6 no
C9 C10 C11 121.38(12) yes
C9 C10 H101 120.1 no
C11 C10 H101 118.5 no
C10 C11 C12 121.29(12) yes
C10 C11 O13 114.01(11) yes
C12 C11 O13 124.70(12) yes
C8 C12 C11 118.12(12) yes
C8 C12 H121 120.6 no
C11 C12 H121 121.2 no
C11 O13 C14 116.47(10) yes
O13 C14 C15 107.76(10) yes
O13 C14 H142 108.8 no
C15 C14 H142 110.2 no
O13 C14 H141 109.3 no
C15 C14 H141 110.8 no
H142 C14 H141 109.9 no
C14 C15 C16 120.90(13) yes
C14 C15 C20 120.15(12) yes
C16 C15 C20 118.94(13) yes
C15 C16 C17 120.48(14) yes
C15 C16 H161 118.8 no
C17 C16 H161 120.8 no
C16 C17 C18 120.10(14) yes
C16 C17 H171 120.8 no
C18 C17 H171 119.1 no
C17 C18 C19 119.81(13) yes
C17 C18 H181 120.5 no
C19 C18 H181 119.7 no
C18 C19 C20 120.17(14) yes
C18 C19 H191 120.0 no
C20 C19 H191 119.8 no
C15 C20 C19 120.43(13) yes
C15 C20 H201 120.2 no
C19 C20 H201 119.3 no
O22 P21 O23 114.18(5) yes
O22 P21 O24 111.79(5) yes
O23 P21 O24 110.17(5) yes
O22 P21 O25 111.78(5) yes
O23 P21 O25 104.45(5) yes
O24 P21 O25 103.74(5) yes
P21 O24 H241 117.2 no
P21 O25 H251 112.4 no

loop_
_geom_bond_atom_site_label_1
_geom_bond_atom_site_label_2
_geom_bond_distance
_geom_bond_publ_flag
N1 C2 1.4924(17) yes
N1 H13 0.923 no
N1 H12 0.903 no
N1 H11 0.921 no
C2 C3 1.5305(19) yes
C2 H21 0.976 no
C2 H22 0.993 no
C3 C4 1.4984(18) yes
C3 H32 0.964 no
C3 H31 0.983 no
C4 C5 1.3723(18) yes
C4 C8 1.4382(18) yes
C5 N6 1.3675(18) yes
C5 H51 0.943 no
N6 C7 1.3786(17) yes
N6 H61 0.861 no
C7 C8 1.4128(17) yes
C7 C9 1.3924(19) yes
C8 C12 1.4113(17) yes
C9 C10 1.3795(19) yes
C9 H91 0.949 no
C10 C11 1.4111(18) yes
C10 H101 0.931 no
C11 C12 1.3793(18) yes
C11 O13 1.3803(15) yes
C12 H121 0.942 no
O13 C14 1.4411(15) yes
C14 C15 1.5036(18) yes
C14 H142 0.968 no
C14 H141 0.982 no
C15 C16 1.387(2) yes
C15 C20 1.3907(19) yes
C16 C17 1.391(2) yes
C16 H161 0.953 no
C17 C18 1.380(2) yes
C17 H171 0.933 no
C18 C19 1.383(2) yes
C18 H181 0.965 no
C19 C20 1.388(2) yes
C19 H191 0.946 no
C20 H201 0.947 no
P21 O22 1.5005(9) yes
P21 O23 1.5150(9) yes
P21 O24 1.5695(9) yes
P21 O25 1.5697(9) yes
O24 H241 0.820 no
O25 H251 0.837 no

loop_
_geom_hbond_atom_site_label_D
_geom_hbond_atom_site_label_H
_geom_hbond_atom_site_label_A
_geom_hbond_site_symmetry_A
_geom_hbond_angle_DHA
_geom_hbond_distance_DH
_geom_hbond_distance_HA
_geom_hbond_distance_DA
_geom_hbond_publ_flag
C5 H51 O25 2_766 149 0.94 2.59 3.4328(19) yes
N6 H61 O22 . 171 0.86 2.06 2.9142(19) yes
N1 H13 O22 1_554 162 0.92 1.88 2.7683(19) yes
N1 H12 O24 2_766 162 0.90 2.00 2.8697(19) yes
N1 H11 O22 3_564 147 0.92 2.39 3.2040(19) yes
O24 H241 O23 3_565 169 0.82 1.72 2.5342(19) yes
O25 H251 O23 4_746 176 0.84 1.76 2.5931(19) yes
